data_7241805
loop_
_publ_author_name
'Chahine, Ali Y.'
'Turner, David R.'
'Batten, Stuart R.'

_publ_section_title
;
 Crystal engineering of coordination polymers using flexible
 tetracarboxylate linkers with embedded cyclohexyldiamine cores
;
_journal_issue 3
_journal_name_full CrystEngComm
_journal_page_first 569
_journal_page_last 590
_journal_paper_doi 10.1039/D0CE01620A
_journal_volume 23
_journal_year 2021
_chemical_formula_moiety 'C39.5 H39.5 N2.5 Na O9.5 Zn, C2 H8 N'
_chemical_formula_sum 'C41.5 H47.5 N3.5 Na O9.5 Zn'
_chemical_formula_weight 830.14
_space_group_crystal_system triclinic
_space_group_IT_number 2
_space_group_name_Hall '-P 1'
_space_group_name_H-M_alt 'P -1'
_atom_sites_solution_hydrogens geom
_atom_sites_solution_primary dual
_audit_creation_date 2020-09-26
_audit_creation_method
;
Olex2 1.3
(compiled 2020.07.31 svn.rc2a77460 for OlexSys, GUI svn.r6145)
;
_audit_update_record
;
2020-11-06 deposited with the CCDC.	2020-11-26 downloaded from the CCDC.
;
_cell_angle_alpha 111.15(3)
_cell_angle_beta 97.39(3)
_cell_angle_gamma 90.01(3)
_cell_formula_units_Z 2
_cell_length_a 10.508(2)
_cell_length_b 14.186(3)
_cell_length_c 14.263(3)
_cell_measurement_reflns_used 5235
_cell_measurement_temperature 100
_cell_measurement_theta_max 23.255
_cell_measurement_theta_min 1.541
_cell_volume 1964.0(8)
_computing_cell_refinement 'XDS (Kabsch, 1993)'
_computing_data_collection 'AS QEGUI'
_computing_data_reduction 'XDS (Kabsch, 1993)'
_computing_molecular_graphics 'Olex2 1.3 (Dolomanov et al., 2009)'
_computing_publication_material 'Olex2 1.3 (Dolomanov et al., 2009)'
_computing_structure_refinement 'SHELXL 2018/3 (Sheldrick, 2015)'
_computing_structure_solution 'SHELXT 2018/2 (Sheldrick, 2018)'
_diffrn_ambient_temperature 100
_diffrn_measured_fraction_theta_full 0.927
_diffrn_measured_fraction_theta_max 0.927
_diffrn_measurement_device_type 'Dectris Eiger 16M'
_diffrn_measurement_method 'Omega Scan'
_diffrn_radiation_type Synchrotron
_diffrn_radiation_wavelength 0.71073
_diffrn_reflns_av_R_equivalents 0.0824
_diffrn_reflns_av_unetI/netI 0.0775
_diffrn_reflns_Laue_measured_fraction_full 0.927
_diffrn_reflns_Laue_measured_fraction_max 0.927
_diffrn_reflns_limit_h_max 11
_diffrn_reflns_limit_h_min -11
_diffrn_reflns_limit_k_max 15
_diffrn_reflns_limit_k_min -15
_diffrn_reflns_limit_l_max 15
_diffrn_reflns_limit_l_min -15
_diffrn_reflns_number 17505
_diffrn_reflns_point_group_measured_fraction_full 0.927
_diffrn_reflns_point_group_measured_fraction_max 0.927
_diffrn_reflns_theta_full 23.255
_diffrn_reflns_theta_max 23.255
_diffrn_reflns_theta_min 1.541
_diffrn_source 'MX2 Beamline Australian Synchrotron'
_diffrn_standards_number 0
_exptl_absorpt_coefficient_mu 0.698
_exptl_absorpt_correction_type multi-scan
_exptl_absorpt_process_details 'XDS (Kabsch, 1993)'
_exptl_crystal_colour colourless
_exptl_crystal_density_diffrn 1.404
_exptl_crystal_description plate
_exptl_crystal_F_000 865
_exptl_crystal_size_max 0.2
_exptl_crystal_size_mid 0.1
_exptl_crystal_size_min 0.1
_exptl_transmission_factor_max 0.4348
_exptl_transmission_factor_min 0.2437
_refine_diff_density_max 1.006
_refine_diff_density_min -1.376
_refine_diff_density_rms 0.108
_refine_ls_extinction_method none
_refine_ls_goodness_of_fit_ref 1.116
_refine_ls_hydrogen_treatment constr
_refine_ls_matrix_type full
_refine_ls_number_parameters 502
_refine_ls_number_reflns 5235
_refine_ls_number_restraints 0
_refine_ls_restrained_S_all 1.116
_refine_ls_R_factor_all 0.1048
_refine_ls_R_factor_gt 0.0853
_refine_ls_shift/su_max 0.001
_refine_ls_shift/su_mean 0.000
_refine_ls_structure_factor_coef Fsqd
_refine_ls_weighting_details 'w=1/[\s^2^(Fo^2^)+(0.1692P)^2^+1.0720P] where P=(Fo^2^+2Fc^2^)/3'
_refine_ls_weighting_scheme calc
_refine_ls_wR_factor_gt 0.2361
_refine_ls_wR_factor_ref 0.2662
_reflns_Friedel_coverage 0.000
_reflns_number_gt 3921
_reflns_number_total 5235
_reflns_threshold_expression 'I > 2\s(I)'
_cod_data_source_file d0ce01620a2.cif
_cod_data_source_block 5
_cod_depositor_comments
;
The following automatic conversions were performed:

data item '_exptl_absorpt_correction_type' value 'Multi-Scan' was
changed to 'multi-scan' in accordance with the
/home/data/users/saulius/crontab/automatic-downloads/rss-feeds/RSC/lib/dictionaries/cif_core.dic
dictionary named 'cif_core.dic' version 2.4.2 last updated on
2011-04-26.

Automatic conversion script
Id: cif_fix_values 7556 2019-12-06 15:28:31Z antanas 

 Adding full bibliography for 7241796--7241816.cif.
;
_cod_original_cell_volume 1963.9(8)
_cod_original_formula_sum 'C41.50 H47.5 N3.50 Na O9.50 Zn'
_cod_database_code 7241805
_shelx_shelxl_version_number 2018/3
_shelx_space_group_comment
;
The symmetry employed for this shelxl refinement is uniquely defined
by the following loop, which should always be used as a source of
symmetry information in preference to the above space-group names.
They are only intended as comments.
;
_olex2_refinement_description
;
1. Fixed Uiso
 At 1.2 times of:
  All C(H) groups, All C(H,H) groups, All N(H,H) groups
 At 1.5 times of:
  All C(H,H,H) groups
2. Others
 Fixed Sof: O10(0.5) C41(0.5)
3.a Ternary CH refined with riding coordinates:
 C9(H9), C30(H30)
3.b Secondary CH2 refined with riding coordinates:
 C8(H8A,H8B), C10(H10A,H10B), C11(H11A,H11B), C12(H12A,H12B), C29(H29A,H29B),
 C31(H31A,H31B), C32(H32A,H32B), C33(H33A,H33B), N3(H3A,H3B)
3.c Aromatic/amide H refined with riding coordinates:
 C2(H2), C3(H3), C4(H4), C6(H6), C7(H7), C14(H14), C15(H15), C18(H18),
 C19(H19), C20(H20), C24(H24), C25(H25), C27(H27), C28(H28), C35(H35), C36(H36)
3.d Idealised Me refined as rotating group:
 C39(H39A,H39B,H39C), C40(H40A,H40B,H40C)
;
_olex2_submission_special_instructions 'No special instructions were received'

loop_
_space_group_symop_operation_xyz
'x, y, z'
'-x, -y, -z'

loop_
_atom_site_label
_atom_site_type_symbol
_atom_site_fract_x
_atom_site_fract_y
_atom_site_fract_z
_atom_site_U_iso_or_equiv
_atom_site_adp_type
_atom_site_occupancy
_atom_site_site_symmetry_order
_atom_site_calc_flag
_atom_site_refinement_flags_posn
_atom_site_refinement_flags_adp
_atom_site_refinement_flags_occupancy
_atom_site_disorder_assembly
_atom_site_disorder_group
Na1 Na 0.7596(3) 0.6220(2) 0.9059(2) 0.0783(9) Uani 1 1 d . . . A 1
Zn1 Zn 0.74517(7) 0.83432(5) 1.07396(5) 0.0521(3) Uani 1 1 d . . . . .
O1 O 0.4816(5) 0.7606(3) 0.0608(3) 0.0610(12) Uani 1 1 d . . . . .
O2 O 0.6446(4) 0.8363(3) 0.1816(3) 0.0556(11) Uani 1 1 d . . . . .
O3 O 0.6438(5) 0.6991(4) 0.8603(4) 0.0658(13) Uani 1 1 d . . . . .
O4 O 0.6546(4) 0.8637(3) 0.9605(3) 0.0577(11) Uani 1 1 d . . . . .
O5 O 0.8521(5) 0.6125(4) 0.7804(4) 0.0798(15) Uani 1 1 d . . . . .
O6 O 0.8793(7) 0.5218(6) 0.8798(5) 0.109(2) Uani 1 1 d . . . . .
O7 O 0.8833(4) -0.0590(3) 0.1412(3) 0.0537(11) Uani 1 1 d . . . . .
O8 O 1.0420(4) -0.1674(3) 0.1309(4) 0.0618(12) Uani 1 1 d . . . . .
O9 O 0.8363(5) 0.7064(3) 1.0457(4) 0.0666(13) Uani 1 1 d . . . . .
O10 O 0.613(2) 0.5369(15) 0.9256(16) 0.160(7) Uiso 0.5 1 d . . P A 1
N1 N 0.2022(5) 0.8729(4) 0.5379(4) 0.0480(12) Uani 1 1 d . . . . .
N2 N 1.3142(5) 0.3384(4) 0.4788(4) 0.0541(13) Uani 1 1 d . . . . .
N4 N 0.500000 0.500000 1.000000 0.128(4) Uiso 1 2 d S . P A 1
C1 C 0.5335(6) 0.7957(4) 0.1526(5) 0.0508(15) Uani 1 1 d . . . . .
C2 C 1.0670(6) 0.1071(5) 0.2328(5) 0.0519(15) Uani 1 1 d . . . . .
H2 H 0.990539 0.120443 0.200165 0.062 Uiso 1 1 calc R U . . .
C3 C 0.3482(6) 0.7246(5) 0.2071(5) 0.0551(16) Uani 1 1 d . . . . .
H3 H 0.326595 0.681036 0.140119 0.066 Uiso 1 1 calc R U . . .
C4 C 0.2740(6) 0.7212(5) 0.2799(5) 0.0530(15) Uani 1 1 d . . . . .
H4 H 0.203307 0.675612 0.261067 0.064 Uiso 1 1 calc R U . . .
C5 C 0.3044(6) 0.7852(5) 0.3805(5) 0.0496(15) Uani 1 1 d . . . . .
C6 C 0.4087(6) 0.8543(5) 0.4065(5) 0.0498(15) Uani 1 1 d . . . . .
H6 H 0.428245 0.899377 0.473068 0.060 Uiso 1 1 calc R U . . .
C7 C 0.4840(6) 0.8567(5) 0.3342(5) 0.0498(15) Uani 1 1 d . . . . .
H7 H 0.555210 0.901801 0.353278 0.060 Uiso 1 1 calc R U . . .
C8 C 0.2257(6) 0.7762(5) 0.4589(5) 0.0535(16) Uani 1 1 d . . . . .
H8A H 0.143426 0.742349 0.424199 0.064 Uiso 1 1 calc R U . . .
H8B H 0.269410 0.733636 0.491497 0.064 Uiso 1 1 calc R U . . .
C9 C 0.1085(5) 0.9321(4) 0.4978(5) 0.0460(14) Uani 1 1 d . . . . .
H9 H 0.130921 0.927258 0.431714 0.055 Uiso 1 1 calc R U . . .
C10 C -0.0311(6) 0.8930(5) 0.4798(5) 0.0516(15) Uani 1 1 d . . . . .
H10A H -0.056769 0.895620 0.543597 0.062 Uiso 1 1 calc R U . . .
H10B H -0.038852 0.822921 0.433802 0.062 Uiso 1 1 calc R U . . .
C11 C 0.1214(6) 1.0443(4) 0.5654(5) 0.0481(14) Uani 1 1 d . . . . .
H11A H 0.209515 1.069280 0.572858 0.058 Uiso 1 1 calc R U . . .
H11B H 0.101314 1.052258 0.632223 0.058 Uiso 1 1 calc R U . . .
C12 C 0.1654(6) 0.8537(5) 0.6254(5) 0.0518(15) Uani 1 1 d . . . . .
H12A H 0.105606 0.795197 0.601347 0.062 Uiso 1 1 calc R U . . .
H12B H 0.121810 0.911401 0.665904 0.062 Uiso 1 1 calc R U . . .
C13 C 0.2800(6) 0.8350(5) 0.6916(5) 0.0513(15) Uani 1 1 d . . . . .
C14 C 0.3667(6) 0.9154(5) 0.7494(5) 0.0529(16) Uani 1 1 d . . . . .
H14 H 0.355942 0.978757 0.744847 0.063 Uiso 1 1 calc R U . . .
C15 C 0.4694(7) 0.9010(5) 0.8139(5) 0.0560(16) Uani 1 1 d . . . . .
H15 H 0.524620 0.955766 0.854568 0.067 Uiso 1 1 calc R U . . .
C16 C 0.4912(6) 0.8053(5) 0.8186(5) 0.0519(16) Uani 1 1 d . . . . .
C17 C 0.6051(6) 0.7878(5) 0.8844(5) 0.0547(16) Uani 1 1 d . . . . .
C18 C 0.4045(6) 0.7239(5) 0.7589(5) 0.0526(15) Uani 1 1 d . . . . .
H18 H 0.418131 0.659602 0.760174 0.063 Uiso 1 1 calc R U . . .
C19 C 0.2981(6) 0.7393(5) 0.6978(5) 0.0536(16) Uani 1 1 d . . . . .
H19 H 0.238910 0.685953 0.660976 0.064 Uiso 1 1 calc R U . . .
C20 C 1.1546(6) 0.1876(5) 0.2927(5) 0.0555(16) Uani 1 1 d . . . . .
H20 H 1.136278 0.253594 0.299138 0.067 Uiso 1 1 calc R U . . .
C21 C 0.4540(6) 0.7919(4) 0.2329(5) 0.0494(15) Uani 1 1 d . . . . .
C22 C 0.9039(7) 0.5412(6) 0.8062(5) 0.069(2) Uani 1 1 d . . . . .
C23 C 1.0053(7) 0.4839(5) 0.7444(5) 0.0621(18) Uani 1 1 d . . . . .
C24 C 1.0782(8) 0.4155(6) 0.7743(6) 0.071(2) Uani 1 1 d . . . . .
H24 H 1.064491 0.405029 0.832991 0.085 Uiso 1 1 calc R U . . .
C25 C 1.1718(7) 0.3621(6) 0.7180(6) 0.0660(19) Uani 1 1 d . . . . .
H25 H 1.220819 0.317757 0.740259 0.079 Uiso 1 1 calc R U . . .
C26 C 1.1922(6) 0.3749(5) 0.6283(5) 0.0568(17) Uani 1 1 d . . . . .
C27 C 1.1158(6) 0.4424(5) 0.5960(5) 0.0581(17) Uani 1 1 d . . . . .
H27 H 1.125605 0.450191 0.535306 0.070 Uiso 1 1 calc R U . . .
C28 C 1.0252(7) 0.4975(6) 0.6553(6) 0.0653(18) Uani 1 1 d . . . . .
H28 H 0.977770 0.543853 0.634995 0.078 Uiso 1 1 calc R U . . .
C29 C 1.2898(7) 0.3119(5) 0.5656(6) 0.0619(18) Uani 1 1 d . . . . .
H29A H 1.370423 0.318880 0.609670 0.074 Uiso 1 1 calc R U . . .
H29B H 1.260144 0.241340 0.540567 0.074 Uiso 1 1 calc R U . . .
C30 C 1.3969(6) 0.4336(5) 0.5106(5) 0.0517(15) Uani 1 1 d . . . . .
H30 H 1.367661 0.481933 0.571668 0.062 Uiso 1 1 calc R U . . .
C31 C 1.3797(6) 0.4804(5) 0.4291(5) 0.0531(15) Uani 1 1 d . . . . .
H31A H 1.406772 0.433641 0.367255 0.064 Uiso 1 1 calc R U . . .
H31B H 1.289501 0.491603 0.414478 0.064 Uiso 1 1 calc R U . . .
C32 C 1.4569(6) 0.5797(5) 0.4624(5) 0.0523(15) Uani 1 1 d . . . . .
H32A H 1.425462 0.628042 0.521246 0.063 Uiso 1 1 calc R U . . .
H32B H 1.445357 0.606438 0.408318 0.063 Uiso 1 1 calc R U . . .
C33 C 1.3683(6) 0.2538(5) 0.4031(6) 0.0600(17) Uani 1 1 d . . . . .
H33A H 1.437256 0.227590 0.437308 0.072 Uiso 1 1 calc R U . . .
H33B H 1.404770 0.278445 0.356706 0.072 Uiso 1 1 calc R U . . .
C34 C 1.2697(6) 0.1685(4) 0.3429(5) 0.0534(16) Uani 1 1 d . . . . .
C35 C 1.2946(6) 0.0687(5) 0.3303(5) 0.0524(15) Uani 1 1 d . . . . .
H35 H 1.371100 0.055389 0.362754 0.063 Uiso 1 1 calc R U . . .
C36 C 1.2097(6) -0.0115(5) 0.2711(5) 0.0506(15) Uani 1 1 d . . . . .
H36 H 1.229287 -0.077427 0.264038 0.061 Uiso 1 1 calc R U . . .
C37 C 1.0931(6) 0.0079(4) 0.2217(5) 0.0497(15) Uani 1 1 d . . . . .
C38 C 0.9990(7) -0.0799(5) 0.1603(5) 0.0547(16) Uani 1 1 d . . . . .
C41 C 0.488(2) 0.5146(16) 0.8831(16) 0.099(6) Uiso 0.5 1 d . . P A 1
C42 C 0.6235(15) 0.5351(11) 1.0276(12) 0.152(5) Uiso 1 1 d . . . A 1
N3 N 1.2305(6) 0.8009(4) 1.0091(4) 0.0644(15) Uani 1 1 d . . . . .
H3A H 1.192220 0.813429 1.064198 0.077 Uiso 1 1 calc R U . . .
H3B H 1.311463 0.787183 1.024261 0.077 Uiso 1 1 calc R U . . .
C39 C 1.2304(7) 0.8928(6) 0.9833(6) 0.071(2) Uani 1 1 d . . . . .
H39A H 1.265894 0.878731 0.921207 0.107 Uiso 1 1 calc R U . . .
H39B H 1.281377 0.946185 1.036935 0.107 Uiso 1 1 calc R U . . .
H39C H 1.143879 0.913253 0.975153 0.107 Uiso 1 1 calc R U . . .
C40 C 1.1647(9) 0.7098(7) 0.9267(7) 0.088(3) Uani 1 1 d . . . . .
H40A H 1.209432 0.692235 0.868524 0.132 Uiso 1 1 calc R U . . .
H40B H 1.077814 0.724278 0.908331 0.132 Uiso 1 1 calc R U . . .
H40C H 1.164543 0.654308 0.950075 0.132 Uiso 1 1 calc R U . . .

loop_
_atom_site_aniso_label
_atom_site_aniso_U_11
_atom_site_aniso_U_22
_atom_site_aniso_U_33
_atom_site_aniso_U_23
_atom_site_aniso_U_13
_atom_site_aniso_U_12
Na1 0.0687(19) 0.0787(19) 0.084(2) 0.0256(16) 0.0112(16) 0.0083(15)
Zn1 0.0482(5) 0.0557(5) 0.0554(5) 0.0240(4) 0.0073(4) 0.0002(4)
O1 0.065(3) 0.065(3) 0.053(3) 0.018(2) 0.019(2) -0.001(2)
O2 0.044(3) 0.060(3) 0.065(3) 0.026(2) 0.009(2) 0.000(2)
O3 0.064(3) 0.073(3) 0.063(3) 0.025(2) 0.014(2) 0.012(3)
O4 0.053(3) 0.064(3) 0.058(3) 0.026(2) 0.002(2) -0.006(2)
O5 0.080(4) 0.077(3) 0.086(4) 0.027(3) 0.030(3) 0.010(3)
O6 0.114(5) 0.139(6) 0.089(4) 0.049(4) 0.043(4) 0.007(4)
O7 0.045(2) 0.060(3) 0.055(3) 0.021(2) 0.002(2) 0.001(2)
O8 0.056(3) 0.055(3) 0.070(3) 0.016(2) 0.014(2) -0.001(2)
O9 0.067(3) 0.055(3) 0.078(3) 0.024(2) 0.011(3) 0.002(2)
N1 0.047(3) 0.052(3) 0.051(3) 0.025(2) 0.011(2) 0.006(2)
N2 0.049(3) 0.048(3) 0.068(3) 0.024(3) 0.009(3) -0.003(2)
C1 0.055(4) 0.044(3) 0.059(4) 0.023(3) 0.015(3) 0.005(3)
C2 0.051(4) 0.054(4) 0.057(4) 0.026(3) 0.010(3) 0.004(3)
C3 0.061(4) 0.050(4) 0.056(4) 0.020(3) 0.012(3) -0.003(3)
C4 0.051(4) 0.055(4) 0.054(4) 0.022(3) 0.005(3) -0.004(3)
C5 0.048(3) 0.052(3) 0.060(4) 0.031(3) 0.015(3) 0.011(3)
C6 0.049(3) 0.055(4) 0.049(3) 0.023(3) 0.004(3) 0.005(3)
C7 0.042(3) 0.059(4) 0.052(4) 0.024(3) 0.007(3) -0.001(3)
C8 0.055(4) 0.059(4) 0.058(4) 0.032(3) 0.014(3) 0.011(3)
C9 0.038(3) 0.054(3) 0.053(3) 0.026(3) 0.009(3) 0.006(3)
C10 0.051(4) 0.048(3) 0.060(4) 0.024(3) 0.011(3) 0.004(3)
C11 0.038(3) 0.055(4) 0.052(3) 0.022(3) 0.003(3) -0.003(3)
C12 0.053(4) 0.057(4) 0.053(4) 0.028(3) 0.011(3) 0.003(3)
C13 0.055(4) 0.059(4) 0.051(4) 0.030(3) 0.016(3) 0.010(3)
C14 0.059(4) 0.053(4) 0.054(4) 0.026(3) 0.013(3) 0.001(3)
C15 0.067(4) 0.050(4) 0.055(4) 0.022(3) 0.009(3) -0.005(3)
C16 0.054(4) 0.062(4) 0.044(3) 0.023(3) 0.011(3) 0.002(3)
C17 0.054(4) 0.065(4) 0.053(4) 0.028(4) 0.015(3) 0.005(3)
C18 0.059(4) 0.052(4) 0.053(4) 0.027(3) 0.006(3) 0.005(3)
C19 0.059(4) 0.053(4) 0.054(4) 0.025(3) 0.008(3) -0.004(3)
C20 0.058(4) 0.051(4) 0.061(4) 0.025(3) 0.005(3) 0.001(3)
C21 0.050(4) 0.048(3) 0.056(4) 0.026(3) 0.008(3) 0.004(3)
C22 0.067(5) 0.079(5) 0.049(4) 0.009(4) 0.007(4) -0.025(4)
C23 0.064(4) 0.063(4) 0.061(4) 0.024(3) 0.010(4) -0.012(4)
C24 0.075(5) 0.079(5) 0.058(4) 0.028(4) 0.002(4) -0.013(4)
C25 0.068(5) 0.065(4) 0.067(4) 0.032(4) -0.007(4) -0.010(4)
C26 0.054(4) 0.050(4) 0.068(4) 0.024(3) 0.007(3) -0.010(3)
C27 0.056(4) 0.059(4) 0.062(4) 0.026(3) 0.011(3) -0.002(3)
C28 0.061(4) 0.070(4) 0.068(4) 0.028(4) 0.012(4) -0.003(4)
C29 0.061(4) 0.050(4) 0.081(5) 0.032(4) 0.006(4) -0.006(3)
C30 0.052(4) 0.045(3) 0.058(4) 0.019(3) 0.006(3) -0.003(3)
C31 0.044(3) 0.053(4) 0.065(4) 0.024(3) 0.006(3) 0.000(3)
C32 0.049(4) 0.051(3) 0.059(4) 0.023(3) 0.004(3) 0.000(3)
C33 0.053(4) 0.048(4) 0.077(5) 0.020(3) 0.012(4) 0.001(3)
C34 0.055(4) 0.041(3) 0.067(4) 0.020(3) 0.014(3) -0.002(3)
C35 0.051(4) 0.053(4) 0.056(4) 0.023(3) 0.009(3) 0.004(3)
C36 0.047(4) 0.047(3) 0.061(4) 0.023(3) 0.006(3) -0.004(3)
C37 0.054(4) 0.047(3) 0.051(3) 0.020(3) 0.010(3) -0.001(3)
C38 0.065(4) 0.058(4) 0.044(3) 0.021(3) 0.011(3) 0.000(3)
N3 0.058(3) 0.077(4) 0.056(3) 0.021(3) 0.010(3) -0.002(3)
C39 0.069(5) 0.084(5) 0.075(5) 0.044(4) 0.015(4) 0.002(4)
C40 0.081(6) 0.095(6) 0.073(5) 0.012(5) 0.010(5) -0.024(5)

loop_
_atom_type_symbol
_atom_type_description
_atom_type_scat_dispersion_real
_atom_type_scat_dispersion_imag
_atom_type_scat_source
C C 0.0033 0.0016 'International Tables Vol C Tables 4.2.6.8 and 6.1.1.4'
H H 0.0000 0.0000 'International Tables Vol C Tables 4.2.6.8 and 6.1.1.4'
N N 0.0061 0.0033 'International Tables Vol C Tables 4.2.6.8 and 6.1.1.4'
Na Na 0.0362 0.0249 'International Tables Vol C Tables 4.2.6.8 and 6.1.1.4'
O O 0.0106 0.0060 'International Tables Vol C Tables 4.2.6.8 and 6.1.1.4'
Zn Zn 0.2839 1.4301 'International Tables Vol C Tables 4.2.6.8 and 6.1.1.4'

loop_
_geom_angle_atom_site_label_1
_geom_angle_atom_site_label_2
_geom_angle_atom_site_label_3
_geom_angle
_geom_angle_site_symmetry_1
_geom_angle_site_symmetry_3
_geom_angle_publ_flag
O3 Na1 O5 85.4(3) . . ?
O3 Na1 O6 150.0(3) . . ?
O3 Na1 O9 107.4(3) . . ?
O3 Na1 O10 91.6(6) . . ?
O6 Na1 O5 67.9(3) . . ?
O6 Na1 O9 98.2(3) . . ?
O6 Na1 O10 97.0(6) . . ?
O9 Na1 O5 120.9(3) . . ?
O9 Na1 O10 104.3(6) . . ?
O10 Na1 O5 133.5(6) . . ?
O2 Zn1 O7 105.29(18) 1_556 1_566 ?
O2 Zn1 O9 103.58(19) 1_556 . ?
O4 Zn1 O2 116.61(19) . 1_556 ?
O4 Zn1 O7 107.26(18) . 1_566 ?
O4 Zn1 O9 118.9(2) . . ?
O7 Zn1 O9 103.81(19) 1_566 . ?
C1 O2 Zn1 116.0(4) . 1_554 ?
C17 O3 Na1 141.7(5) . . ?
C17 O4 Zn1 116.3(4) . . ?
C22 O5 Na1 78.4(4) . . ?
C22 O6 Na1 90.1(6) . . ?
C38 O7 Zn1 121.9(4) . 1_544 ?
Na1 O9 Zn1 103.6(2) . . ?
C41 O10 Na1 133.5(17) . . ?
C41 O10 C42 108.0(19) . . ?
C42 O10 Na1 113.2(14) . . ?
C8 N1 C9 111.9(5) . . ?
C12 N1 C8 109.4(5) . . ?
C12 N1 C9 113.5(5) . . ?
C29 N2 C30 112.3(5) . . ?
C33 N2 C29 110.8(5) . . ?
C33 N2 C30 111.6(5) . . ?
N4 N4 C41 0(10) 2_667 . ?
N4 N4 C41 0(10) 2_667 2_667 ?
N4 N4 C42 0(10) 2_667 . ?
N4 N4 C42 0(10) 2_667 2_667 ?
C41 N4 C41 180.0(14) . 2_667 ?
C42 N4 C41 93.9(10) 2_667 2_667 ?
C42 N4 C41 93.9(10) . . ?
C42 N4 C41 86.1(10) 2_667 . ?
C42 N4 C41 86.1(10) . 2_667 ?
C42 N4 C42 180.0 . 2_667 ?
O1 C1 C21 117.8(6) . . ?
O2 C1 O1 124.3(6) . . ?
O2 C1 C21 117.9(6) . . ?
C20 C2 H2 119.6 . . ?
C37 C2 H2 119.6 . . ?
C37 C2 C20 120.8(6) . . ?
C4 C3 H3 119.5 . . ?
C21 C3 H3 119.5 . . ?
C21 C3 C4 121.0(6) . . ?
C3 C4 H4 119.7 . . ?
C5 C4 C3 120.6(6) . . ?
C5 C4 H4 119.7 . . ?
C4 C5 C6 118.7(6) . . ?
C4 C5 C8 119.4(6) . . ?
C6 C5 C8 121.9(6) . . ?
C5 C6 H6 119.6 . . ?
C7 C6 C5 120.8(6) . . ?
C7 C6 H6 119.6 . . ?
C6 C7 H7 119.7 . . ?
C6 C7 C21 120.6(6) . . ?
C21 C7 H7 119.7 . . ?
N1 C8 C5 115.1(5) . . ?
N1 C8 H8A 108.5 . . ?
N1 C8 H8B 108.5 . . ?
C5 C8 H8A 108.5 . . ?
C5 C8 H8B 108.5 . . ?
H8A C8 H8B 107.5 . . ?
N1 C9 H9 106.7 . . ?
N1 C9 C10 114.8(5) . . ?
N1 C9 C11 111.2(5) . . ?
C10 C9 H9 106.7 . . ?
C10 C9 C11 110.1(5) . . ?
C11 C9 H9 106.7 . . ?
C9 C10 H10A 109.3 . . ?
C9 C10 H10B 109.3 . . ?
C9 C10 C11 111.7(5) . 2_576 ?
H10A C10 H10B 107.9 . . ?
C11 C10 H10A 109.3 2_576 . ?
C11 C10 H10B 109.3 2_576 . ?
C9 C11 C10 111.4(5) . 2_576 ?
C9 C11 H11A 109.4 . . ?
C9 C11 H11B 109.4 . . ?
C10 C11 H11A 109.4 2_576 . ?
C10 C11 H11B 109.4 2_576 . ?
H11A C11 H11B 108.0 . . ?
N1 C12 H12A 109.1 . . ?
N1 C12 H12B 109.1 . . ?
N1 C12 C13 112.5(5) . . ?
H12A C12 H12B 107.8 . . ?
C13 C12 H12A 109.1 . . ?
C13 C12 H12B 109.1 . . ?
C14 C13 C12 119.0(5) . . ?
C14 C13 C19 119.6(6) . . ?
C19 C13 C12 121.4(6) . . ?
C13 C14 H14 120.0 . . ?
C15 C14 C13 120.0(6) . . ?
C15 C14 H14 120.0 . . ?
C14 C15 H15 119.5 . . ?
C14 C15 C16 121.1(6) . . ?
C16 C15 H15 119.5 . . ?
C15 C16 C17 121.6(6) . . ?
C15 C16 C18 118.7(6) . . ?
C18 C16 C17 119.7(6) . . ?
O3 C17 O4 125.1(6) . . ?
O3 C17 C16 117.6(6) . . ?
O4 C17 C16 117.3(6) . . ?
C16 C18 H18 119.9 . . ?
C19 C18 C16 120.2(6) . . ?
C19 C18 H18 119.9 . . ?
C13 C19 H19 119.9 . . ?
C18 C19 C13 120.3(6) . . ?
C18 C19 H19 119.9 . . ?
C2 C20 H20 120.0 . . ?
C34 C20 C2 120.1(6) . . ?
C34 C20 H20 120.0 . . ?
C3 C21 C1 120.6(6) . . ?
C3 C21 C7 118.3(6) . . ?
C7 C21 C1 121.1(5) . . ?
O5 C22 C23 116.5(6) . . ?
O6 C22 O5 123.6(8) . . ?
O6 C22 C23 119.8(8) . . ?
C24 C23 C22 120.7(7) . . ?
C24 C23 C28 118.8(7) . . ?
C28 C23 C22 120.6(7) . . ?
C23 C24 H24 119.4 . . ?
C23 C24 C25 121.3(7) . . ?
C25 C24 H24 119.4 . . ?
C24 C25 H25 119.8 . . ?
C24 C25 C26 120.4(7) . . ?
C26 C25 H25 119.8 . . ?
C25 C26 C27 118.5(7) . . ?
C25 C26 C29 119.3(6) . . ?
C27 C26 C29 122.0(6) . . ?
C26 C27 H27 119.9 . . ?
C28 C27 C26 120.1(6) . . ?
C28 C27 H27 119.9 . . ?
C23 C28 C27 120.9(7) . . ?
C23 C28 H28 119.6 . . ?
C27 C28 H28 119.6 . . ?
N2 C29 C26 115.2(6) . . ?
N2 C29 H29A 108.5 . . ?
N2 C29 H29B 108.5 . . ?
C26 C29 H29A 108.5 . . ?
C26 C29 H29B 108.5 . . ?
H29A C29 H29B 107.5 . . ?
N2 C30 H30 107.4 . . ?
N2 C30 C31 110.8(5) . . ?
N2 C30 C32 114.4(5) . 2_866 ?
C31 C30 H30 107.4 . . ?
C31 C30 C32 109.1(5) . 2_866 ?
C32 C30 H30 107.4 2_866 . ?
C30 C31 H31A 109.3 . . ?
C30 C31 H31B 109.3 . . ?
H31A C31 H31B 108.0 . . ?
C32 C31 C30 111.5(5) . . ?
C32 C31 H31A 109.3 . . ?
C32 C31 H31B 109.3 . . ?
C30 C32 H32A 109.3 2_866 . ?
C30 C32 H32B 109.3 2_866 . ?
C31 C32 C30 111.5(5) . 2_866 ?
C31 C32 H32A 109.3 . . ?
C31 C32 H32B 109.3 . . ?
H32A C32 H32B 108.0 . . ?
N2 C33 H33A 109.0 . . ?
N2 C33 H33B 109.0 . . ?
N2 C33 C34 113.0(5) . . ?
H33A C33 H33B 107.8 . . ?
C34 C33 H33A 109.0 . . ?
C34 C33 H33B 109.0 . . ?
C20 C34 C33 120.6(5) . . ?
C35 C34 C20 118.3(6) . . ?
C35 C34 C33 120.9(6) . . ?
C34 C35 H35 118.8 . . ?
C36 C35 C34 122.4(6) . . ?
C36 C35 H35 118.8 . . ?
C35 C36 H36 120.4 . . ?
C35 C36 C37 119.3(6) . . ?
C37 C36 H36 120.4 . . ?
C2 C37 C36 119.1(6) . . ?
C2 C37 C38 122.0(6) . . ?
C36 C37 C38 118.8(5) . . ?
O7 C38 C37 117.0(6) . . ?
O8 C38 O7 125.4(6) . . ?
O8 C38 C37 117.6(6) . . ?
O10 C41 N4 73.5(13) . . ?
O10 C41 N4 73.5(13) . 2_667 ?
N4 C41 N4 0.0 2_667 . ?
N4 C42 O10 84.1(13) 2_667 . ?
N4 C42 O10 84.1(13) . . ?
N4 C42 N4 0.0 . 2_667 ?
H3A N3 H3B 107.6 . . ?
C39 N3 H3A 108.7 . . ?
C39 N3 H3B 108.7 . . ?
C39 N3 C40 114.2(6) . . ?
C40 N3 H3A 108.7 . . ?
C40 N3 H3B 108.7 . . ?
N3 C39 H39A 109.5 . . ?
N3 C39 H39B 109.5 . . ?
N3 C39 H39C 109.5 . . ?
H39A C39 H39B 109.5 . . ?
H39A C39 H39C 109.5 . . ?
H39B C39 H39C 109.5 . . ?
N3 C40 H40A 109.5 . . ?
N3 C40 H40B 109.5 . . ?
N3 C40 H40C 109.5 . . ?
H40A C40 H40B 109.5 . . ?
H40A C40 H40C 109.5 . . ?
H40B C40 H40C 109.5 . . ?

loop_
_geom_bond_atom_site_label_1
_geom_bond_atom_site_label_2
_geom_bond_distance
_geom_bond_site_symmetry_2
_geom_bond_publ_flag
Na1 O3 1.846(6) . ?
Na1 O5 2.107(6) . ?
Na1 O6 1.866(8) . ?
Na1 O9 1.981(6) . ?
Na1 O10 2.07(2) . ?
Zn1 O2 1.965(4) 1_556 ?
Zn1 O4 1.947(4) . ?
Zn1 O7 1.978(4) 1_566 ?
Zn1 O9 1.986(5) . ?
O1 C1 1.267(8) . ?
O2 C1 1.253(8) . ?
O3 C17 1.261(8) . ?
O4 C17 1.273(8) . ?
O5 C22 1.294(10) . ?
O6 C22 1.233(9) . ?
O7 C38 1.270(8) . ?
O8 C38 1.264(8) . ?
O10 C41 1.35(3) . ?
O10 C42 1.45(2) . ?
N1 C8 1.473(8) . ?
N1 C9 1.484(7) . ?
N1 C12 1.466(7) . ?
N2 C29 1.468(9) . ?
N2 C30 1.496(8) . ?
N2 C33 1.467(8) . ?
N4 N4 0.0000 2_667 ?
N4 C41 1.74(2) 2_667 ?
N4 C41 1.74(2) . ?
N4 C42 1.347(15) . ?
N4 C42 1.347(15) 2_667 ?
C1 C21 1.518(9) . ?
C2 H2 0.9300 . ?
C2 C20 1.405(9) . ?
C2 C37 1.390(8) . ?
C3 H3 0.9300 . ?
C3 C4 1.390(9) . ?
C3 C21 1.387(9) . ?
C4 H4 0.9300 . ?
C4 C5 1.387(9) . ?
C5 C6 1.390(9) . ?
C5 C8 1.513(8) . ?
C6 H6 0.9300 . ?
C6 C7 1.388(9) . ?
C7 H7 0.9300 . ?
C7 C21 1.398(9) . ?
C8 H8A 0.9700 . ?
C8 H8B 0.9700 . ?
C9 H9 0.9800 . ?
C9 C10 1.525(8) . ?
C9 C11 1.530(8) . ?
C10 H10A 0.9700 . ?
C10 H10B 0.9700 . ?
C10 C11 1.537(8) 2_576 ?
C11 H11A 0.9700 . ?
C11 H11B 0.9700 . ?
C12 H12A 0.9700 . ?
C12 H12B 0.9700 . ?
C12 C13 1.516(8) . ?
C13 C14 1.392(9) . ?
C13 C19 1.403(9) . ?
C14 H14 0.9300 . ?
C14 C15 1.391(9) . ?
C15 H15 0.9300 . ?
C15 C16 1.400(9) . ?
C16 C17 1.502(9) . ?
C16 C18 1.406(9) . ?
C18 H18 0.9300 . ?
C18 C19 1.394(9) . ?
C19 H19 0.9300 . ?
C20 H20 0.9300 . ?
C20 C34 1.402(9) . ?
C22 C23 1.516(11) . ?
C23 C24 1.388(11) . ?
C23 C28 1.393(10) . ?
C24 H24 0.9300 . ?
C24 C25 1.397(11) . ?
C25 H25 0.9300 . ?
C25 C26 1.398(10) . ?
C26 C27 1.412(9) . ?
C26 C29 1.520(10) . ?
C27 H27 0.9300 . ?
C27 C28 1.401(10) . ?
C28 H28 0.9300 . ?
C29 H29A 0.9700 . ?
C29 H29B 0.9700 . ?
C30 H30 0.9800 . ?
C30 C31 1.526(9) . ?
C30 C32 1.563(8) 2_866 ?
C31 H31A 0.9700 . ?
C31 H31B 0.9700 . ?
C31 C32 1.512(9) . ?
C32 H32A 0.9700 . ?
C32 H32B 0.9700 . ?
C33 H33A 0.9700 . ?
C33 H33B 0.9700 . ?
C33 C34 1.515(9) . ?
C34 C35 1.390(8) . ?
C35 H35 0.9300 . ?
C35 C36 1.384(9) . ?
C36 H36 0.9300 . ?
C36 C37 1.411(9) . ?
C37 C38 1.512(9) . ?
N3 H3A 0.8900 . ?
N3 H3B 0.8900 . ?
N3 C39 1.477(9) . ?
N3 C40 1.491(10) . ?
C39 H39A 0.9600 . ?
C39 H39B 0.9600 . ?
C39 H39C 0.9600 . ?
C40 H40A 0.9600 . ?
C40 H40B 0.9600 . ?
C40 H40C 0.9600 . ?

loop_
_geom_hbond_atom_site_label_D
_geom_hbond_atom_site_label_H
_geom_hbond_atom_site_label_A
_geom_hbond_distance_DH
_geom_hbond_distance_HA
_geom_hbond_distance_DA
_geom_hbond_angle_DHA
_geom_hbond_site_symmetry_A
_geom_hbond_publ_flag
N3 H3A O8 0.89 1.92 2.733(7) 151.7 1_566 yes
N3 H3B O1 0.89 1.87 2.764(8) 178.1 1_656 yes

loop_
_geom_torsion_atom_site_label_1
_geom_torsion_atom_site_label_2
_geom_torsion_atom_site_label_3
_geom_torsion_atom_site_label_4
_geom_torsion
_geom_torsion_site_symmetry_1
_geom_torsion_site_symmetry_2
_geom_torsion_site_symmetry_3
_geom_torsion_site_symmetry_4
_geom_torsion_publ_flag
Na1 O3 C17 O4 6.3(11) . . . . ?
Na1 O3 C17 C16 -173.3(5) . . . . ?
Na1 O5 C22 O6 -2.1(7) . . . . ?
Na1 O5 C22 C23 -178.5(6) . . . . ?
Na1 O6 C22 O5 2.3(8) . . . . ?
Na1 O6 C22 C23 178.7(6) . . . . ?
Na1 O10 C41 N4 -156.9(19) . . . 2_667 ?
Na1 O10 C41 N4 -156.9(19) . . . . ?
Na1 O10 C42 N4 164.6(11) . . . 2_667 ?
Na1 O10 C42 N4 164.6(11) . . . . ?
Zn1 O2 C1 O1 -4.7(8) 1_554 . . . ?
Zn1 O2 C1 C21 177.8(4) 1_554 . . . ?
Zn1 O4 C17 O3 -25.7(8) . . . . ?
Zn1 O4 C17 C16 153.8(4) . . . . ?
Zn1 O7 C38 O8 7.5(9) 1_544 . . . ?
Zn1 O7 C38 C37 -173.7(4) 1_544 . . . ?
O1 C1 C21 C3 21.0(8) . . . . ?
O1 C1 C21 C7 -158.2(6) . . . . ?
O2 C1 C21 C3 -161.3(6) . . . . ?
O2 C1 C21 C7 19.5(8) . . . . ?
O3 Na1 O6 C22 27.5(9) . . . . ?
O5 Na1 O3 C17 -113.5(7) . . . . ?
O5 Na1 O6 C22 -1.3(4) . . . . ?
O5 C22 C23 C24 171.4(7) . . . . ?
O5 C22 C23 C28 -9.8(10) . . . . ?
O6 Na1 O3 C17 -140.1(8) . . . . ?
O6 C22 C23 C24 -5.2(11) . . . . ?
O6 C22 C23 C28 173.6(7) . . . . ?
O9 Na1 O3 C17 7.5(8) . . . . ?
O9 Na1 O6 C22 -121.4(5) . . . . ?
O10 Na1 O3 C17 113.0(9) . . . . ?
O10 Na1 O6 C22 133.0(8) . . . . ?
N1 C9 C10 C11 -177.9(5) . . . 2_576 ?
N1 C9 C11 C10 176.0(5) . . . 2_576 ?
N1 C12 C13 C14 70.5(7) . . . . ?
N1 C12 C13 C19 -111.4(6) . . . . ?
N2 C30 C31 C32 176.9(5) . . . . ?
N2 C33 C34 C20 53.5(8) . . . . ?
N2 C33 C34 C35 -130.9(6) . . . . ?
N4 N4 C41 O10 0.0 2_667 . . . ?
N4 N4 C42 O10 0.0 2_667 . . . ?
C2 C20 C34 C33 176.7(6) . . . . ?
C2 C20 C34 C35 0.9(9) . . . . ?
C2 C37 C38 O7 -17.9(9) . . . . ?
C2 C37 C38 O8 161.0(6) . . . . ?
C3 C4 C5 C6 1.4(9) . . . . ?
C3 C4 C5 C8 -177.0(6) . . . . ?
C4 C3 C21 C1 -179.4(6) . . . . ?
C4 C3 C21 C7 -0.2(9) . . . . ?
C4 C5 C6 C7 -2.4(9) . . . . ?
C4 C5 C8 N1 -142.5(6) . . . . ?
C5 C6 C7 C21 2.2(9) . . . . ?
C6 C5 C8 N1 39.1(8) . . . . ?
C6 C7 C21 C1 178.4(5) . . . . ?
C6 C7 C21 C3 -0.8(9) . . . . ?
C8 N1 C9 C10 75.2(6) . . . . ?
C8 N1 C9 C11 -158.9(5) . . . . ?
C8 N1 C12 C13 78.6(6) . . . . ?
C8 C5 C6 C7 176.0(5) . . . . ?
C9 N1 C8 C5 72.4(7) . . . . ?
C9 N1 C12 C13 -155.7(5) . . . . ?
C10 C9 C11 C10 -55.5(7) . . . 2_576 ?
C11 C9 C10 C11 55.7(7) . . . 2_576 ?
C12 N1 C8 C5 -161.0(5) . . . . ?
C12 N1 C9 C10 -49.1(7) . . . . ?
C12 N1 C9 C11 76.7(6) . . . . ?
C12 C13 C14 C15 177.3(6) . . . . ?
C12 C13 C19 C18 179.8(6) . . . . ?
C13 C14 C15 C16 3.0(9) . . . . ?
C14 C13 C19 C18 -2.1(9) . . . . ?
C14 C15 C16 C17 177.2(6) . . . . ?
C14 C15 C16 C18 -2.0(9) . . . . ?
C15 C16 C17 O3 -156.0(6) . . . . ?
C15 C16 C17 O4 24.4(8) . . . . ?
C15 C16 C18 C19 -1.1(9) . . . . ?
C16 C18 C19 C13 3.1(9) . . . . ?
C17 C16 C18 C19 179.8(6) . . . . ?
C18 C16 C17 O3 23.1(8) . . . . ?
C18 C16 C17 O4 -156.5(6) . . . . ?
C19 C13 C14 C15 -0.9(9) . . . . ?
C20 C2 C37 C36 -0.4(9) . . . . ?
C20 C2 C37 C38 178.2(6) . . . . ?
C20 C34 C35 C36 -0.6(10) . . . . ?
C21 C3 C4 C5 -0.2(9) . . . . ?
C22 C23 C24 C25 179.9(6) . . . . ?
C22 C23 C28 C27 -177.9(6) . . . . ?
C23 C24 C25 C26 -1.4(11) . . . . ?
C24 C23 C28 C27 0.9(11) . . . . ?
C24 C25 C26 C27 -0.4(10) . . . . ?
C24 C25 C26 C29 -176.9(6) . . . . ?
C25 C26 C27 C28 2.3(10) . . . . ?
C25 C26 C29 N2 -173.8(6) . . . . ?
C26 C27 C28 C23 -2.7(10) . . . . ?
C27 C26 C29 N2 9.8(9) . . . . ?
C28 C23 C24 C25 1.1(11) . . . . ?
C29 N2 C30 C31 -158.6(5) . . . . ?
C29 N2 C30 C32 77.6(7) . . . 2_866 ?
C29 N2 C33 C34 74.1(7) . . . . ?
C29 C26 C27 C28 178.8(6) . . . . ?
C30 N2 C29 C26 75.8(7) . . . . ?
C30 N2 C33 C34 -160.0(5) . . . . ?
C30 C31 C32 C30 57.7(8) . . . 2_866 ?
C32 C30 C31 C32 -56.3(7) 2_866 . . . ?
C33 N2 C29 C26 -158.6(6) . . . . ?
C33 N2 C30 C31 76.3(7) . . . . ?
C33 N2 C30 C32 -47.6(7) . . . 2_866 ?
C33 C34 C35 C36 -176.4(6) . . . . ?
C34 C35 C36 C37 -0.2(10) . . . . ?
C35 C36 C37 C2 0.7(9) . . . . ?
C35 C36 C37 C38 -177.9(5) . . . . ?
C36 C37 C38 O7 160.7(6) . . . . ?
C36 C37 C38 O8 -20.4(8) . . . . ?
C37 C2 C20 C34 -0.5(9) . . . . ?
C41 O10 C42 N4 6.8(17) . . . . ?
C41 O10 C42 N4 6.8(17) . . . 2_667 ?
C41 N4 C42 O10 175.0(13) 2_667 . . . ?
C41 N4 C42 O10 -5.0(13) . . . . ?
C41 N4 C42 N4 0(100) . . . 2_667 ?
C41 N4 C42 N4 0(100) 2_667 . . 2_667 ?
C42 O10 C41 N4 -5.4(14) . . . . ?
C42 O10 C41 N4 -5.4(14) . . . 2_667 ?
C42 N4 C41 O10 -174.4(14) 2_667 . . . ?
C42 N4 C41 O10 5.6(14) . . . . ?
C42 N4 C41 N4 0(100) 2_667 . . 2_667 ?
C42 N4 C41 N4 0(100) . . . 2_667 ?
